data_7032731
loop_
_publ_author_name
'Travieso-Puente, Raquel'
'Chang, Mu-Chieh'
'Otten, Edwin'

_publ_section_title
;
 Alkali metal salts of formazanate ligands: diverse coordination modes as
 a result of the nitrogen-rich [NNCNN] ligand backbone.
;
_journal_issue 48
_journal_name_full 'Dalton transactions (Cambridge, England : 2003)'
_journal_page_first 18035
_journal_page_last 18041
_journal_paper_doi 10.1039/c4dt02578d
_journal_volume 43
_journal_year 2014
_chemical_formula_sum 'C102 H114 N24 Na6'
_chemical_formula_weight 1814.11
_chemical_name_systematic
;
 ?
;
_space_group_crystal_system trigonal
_space_group_IT_number 148
_space_group_name_Hall '-R 3'
_space_group_name_H-M_alt 'R -3 :H'
_symmetry_space_group_name_Hall '-R 3'
_symmetry_space_group_name_H-M 'R -3 :H'
_atom_sites_solution_hydrogens geom
_audit_creation_method SHELXL-2013
_cell_angle_alpha 90
_cell_angle_beta 90
_cell_angle_gamma 120
_cell_formula_units_Z 3
_cell_length_a 16.7609(8)
_cell_length_b 16.7609(8)
_cell_length_c 30.0579(15)
_cell_measurement_reflns_used 9894
_cell_measurement_temperature 100(2)
_cell_measurement_theta_max 28.31
_cell_measurement_theta_min 2.89
_cell_volume 7312.8(6)
_computing_cell_refinement 'Bruker SAINT'
_computing_data_collection 'Bruker APEX2'
_computing_data_reduction 'Bruker SAINT'
_computing_molecular_graphics 'Mercury 3.3'
_computing_publication_material 'Bruker SHELXTL'
_computing_structure_refinement 'SHELXL-2013 (Sheldrick, 2013)'
_computing_structure_solution 'SHELXS-97 (Sheldrick, 2008)'
_diffrn_ambient_temperature 100(2)
_diffrn_measured_fraction_theta_full 0.956
_diffrn_measured_fraction_theta_max 0.964
_diffrn_measurement_device_type 'Bruker APEX-II CCD'
_diffrn_measurement_method '\f and \w scans'
_diffrn_radiation_type MoK\a
_diffrn_radiation_wavelength 0.71073
_diffrn_reflns_av_R_equivalents 0.0442
_diffrn_reflns_av_unetI/netI 0.0226
_diffrn_reflns_Laue_measured_fraction_full 0.956
_diffrn_reflns_Laue_measured_fraction_max 0.964
_diffrn_reflns_limit_h_max 21
_diffrn_reflns_limit_h_min -21
_diffrn_reflns_limit_k_max 21
_diffrn_reflns_limit_k_min -21
_diffrn_reflns_limit_l_max 38
_diffrn_reflns_limit_l_min -38
_diffrn_reflns_number 44691
_diffrn_reflns_point_group_measured_fraction_full 0.956
_diffrn_reflns_point_group_measured_fraction_max 0.964
_diffrn_reflns_theta_full 25.242
_diffrn_reflns_theta_max 27.087
_diffrn_reflns_theta_min 2.887
_diffrn_source 'sealed tube'
_exptl_absorpt_coefficient_mu 0.099
_exptl_absorpt_correction_T_max 0.7457
_exptl_absorpt_correction_T_min 0.7058
_exptl_absorpt_correction_type multi-scan
_exptl_absorpt_process_details SADABS
_exptl_crystal_colour 'dark purple'
_exptl_crystal_density_diffrn 1.236
_exptl_crystal_description block
_exptl_crystal_F_000 2880
_exptl_crystal_size_max 0.26
_exptl_crystal_size_mid 0.21
_exptl_crystal_size_min 0.06
_refine_diff_density_max 0.354
_refine_diff_density_min -0.192
_refine_diff_density_rms 0.041
_refine_ls_extinction_method none
_refine_ls_goodness_of_fit_ref 1.036
_refine_ls_hydrogen_treatment constr
_refine_ls_matrix_type full
_refine_ls_number_parameters 202
_refine_ls_number_reflns 3461
_refine_ls_number_restraints 0
_refine_ls_restrained_S_all 1.036
_refine_ls_R_factor_all 0.0465
_refine_ls_R_factor_gt 0.0360
_refine_ls_shift/su_max 0.003
_refine_ls_shift/su_mean 0.000
_refine_ls_structure_factor_coef Fsqd
_refine_ls_weighting_details 'w=1/[\s^2^(Fo^2^)+(0.0382P)^2^+9.4286P] where P=(Fo^2^+2Fc^2^)/3'
_refine_ls_weighting_scheme calc
_refine_ls_wR_factor_gt 0.0837
_refine_ls_wR_factor_ref 0.0888
_reflns_Friedel_coverage 0.000
_reflns_number_gt 2906
_reflns_number_total 3461
_reflns_threshold_expression 'I > 2\s(I)'
_cod_data_source_file c4dt02578d2.cif
_cod_data_source_block mo_molan042_0m
_cod_depositor_comments 'Adding full bibliography for 7032729--7032732.cif.'
_cod_original_cell_volume 7312.8(8)
_cod_database_code 7032731
_shelx_space_group_comment
;
The symmetry employed for this shelxl refinement is uniquely defined
by the following loop, which should always be used as a source of
symmetry information in preference to the above space-group names.
They are only intended as comments.
;
_shelxl_version_number 2013-4

loop_
_space_group_symop_operation_xyz
'x, y, z'
'-y, x-y, z'
'-x+y, -x, z'
'x+2/3, y+1/3, z+1/3'
'-y+2/3, x-y+1/3, z+1/3'
'-x+y+2/3, -x+1/3, z+1/3'
'x+1/3, y+2/3, z+2/3'
'-y+1/3, x-y+2/3, z+2/3'
'-x+y+1/3, -x+2/3, z+2/3'
'-x, -y, -z'
'y, -x+y, -z'
'x-y, x, -z'
'-x+2/3, -y+1/3, -z+1/3'
'y+2/3, -x+y+1/3, -z+1/3'
'x-y+2/3, x+1/3, -z+1/3'
'-x+1/3, -y+2/3, -z+2/3'
'y+1/3, -x+y+2/3, -z+2/3'
'x-y+1/3, x+2/3, -z+2/3'

loop_
_atom_site_label
_atom_site_type_symbol
_atom_site_fract_x
_atom_site_fract_y
_atom_site_fract_z
_atom_site_U_iso_or_equiv
_atom_site_adp_type
_atom_site_occupancy
_atom_site_site_symmetry_order
_atom_site_calc_flag
_atom_site_refinement_flags_posn
_atom_site_refinement_flags_adp
Na1 Na 0.35557(4) 0.34002(3) 1.01519(2) 0.01891(13) Uani 1 1 d . .
C1 C 0.49948(8) 0.46124(8) 0.92682(4) 0.0157(2) Uani 1 1 d . .
N2 N 0.35723(7) 0.44399(7) 0.92475(3) 0.0141(2) Uani 1 1 d . .
C2 C 0.51745(9) 0.48993(9) 0.88223(4) 0.0193(3) Uani 1 1 d . .
H2 H 0.4702 0.4886 0.8643 0.023 Uiso 1 1 calc R U
N3 N 0.24281(7) 0.36650(7) 0.97807(3) 0.0136(2) Uani 1 1 d . .
C3 C 0.60421(9) 0.52020(10) 0.86453(4) 0.0244(3) Uani 1 1 d . .
H3 H 0.6162 0.5404 0.8345 0.029 Uiso 1 1 calc R U
N1 N 0.41402(7) 0.42996(7) 0.94859(3) 0.0152(2) Uani 1 1 d . .
C7 C 0.27162(8) 0.41674(8) 0.94047(4) 0.0135(2) Uani 1 1 d . .
C6 C 0.57015(9) 0.46284(9) 0.95230(4) 0.0212(3) Uani 1 1 d . .
H6 H 0.5589 0.4434 0.9825 0.025 Uiso 1 1 calc R U
C5 C 0.65648(9) 0.49252(11) 0.93393(5) 0.0278(3) Uani 1 1 d . .
H5 H 0.7039 0.4930 0.9515 0.033 Uiso 1 1 calc R U
C8 C 0.21447(8) 0.44666(8) 0.91284(4) 0.0154(2) Uani 1 1 d . .
C10 C 0.12379(9) 0.36130(9) 0.89817(4) 0.0207(3) Uani 1 1 d . .
H10A H 0.0833 0.3810 0.8846 0.031 Uiso 1 1 calc R U
H10B H 0.0932 0.3226 0.9241 0.031 Uiso 1 1 calc R U
H10C H 0.1372 0.3260 0.8765 0.031 Uiso 1 1 calc R U
C9 C 0.26561(9) 0.49708(9) 0.87030(4) 0.0205(3) Uani 1 1 d . .
H9A H 0.2267 0.5138 0.8529 0.031 Uiso 1 1 calc R U
H9B H 0.2797 0.4566 0.8526 0.031 Uiso 1 1 calc R U
H9C H 0.3231 0.5530 0.8783 0.031 Uiso 1 1 calc R U
C11 C 0.19667(9) 0.51364(9) 0.94026(4) 0.0192(3) Uani 1 1 d . .
H11A H 0.1525 0.5256 0.9245 0.029 Uiso 1 1 calc R U
H11B H 0.2547 0.5717 0.9443 0.029 Uiso 1 1 calc R U
H11C H 0.1715 0.4864 0.9694 0.029 Uiso 1 1 calc R U
N4 N 0.16426(7) 0.34873(7) 0.99642(3) 0.0143(2) Uani 1 1 d . .
C4 C 0.67367(9) 0.52143(11) 0.88998(5) 0.0298(3) Uani 1 1 d . .
H4 H 0.7328 0.5420 0.8774 0.036 Uiso 1 1 calc R U
C12 C 0.14092(8) 0.28607(8) 1.03224(4) 0.0138(2) Uani 1 1 d . .
C17 C 0.15348(8) 0.20968(8) 1.03013(4) 0.0163(2) Uani 1 1 d . .
H17 H 0.1818 0.2007 1.0047 0.020 Uiso 1 1 calc R U
C13 C 0.09722(8) 0.29702(9) 1.06946(4) 0.0173(3) Uani 1 1 d . .
H13 H 0.0871 0.3479 1.0711 0.021 Uiso 1 1 calc R U
C15 C 0.08312(9) 0.15894(9) 1.10212(4) 0.0204(3) Uani 1 1 d . .
H15 H 0.0645 0.1164 1.1261 0.025 Uiso 1 1 calc R U
C14 C 0.06864(9) 0.23370(9) 1.10407(4) 0.0202(3) Uani 1 1 d . .
H14 H 0.0390 0.2415 1.1293 0.024 Uiso 1 1 calc R U
C16 C 0.12489(9) 0.14695(9) 1.06489(4) 0.0195(3) Uani 1 1 d . .
H16 H 0.1340 0.0954 1.0632 0.023 Uiso 1 1 calc R U

loop_
_atom_site_aniso_label
_atom_site_aniso_U_11
_atom_site_aniso_U_22
_atom_site_aniso_U_33
_atom_site_aniso_U_23
_atom_site_aniso_U_13
_atom_site_aniso_U_12
Na1 0.0180(3) 0.0194(3) 0.0215(3) 0.00562(19) 0.00146(19) 0.0109(2)
C1 0.0141(6) 0.0107(5) 0.0205(6) -0.0021(4) 0.0018(5) 0.0048(5)
N2 0.0142(5) 0.0108(5) 0.0169(5) -0.0007(4) 0.0006(4) 0.0060(4)
C2 0.0180(6) 0.0190(6) 0.0201(6) -0.0009(5) 0.0021(5) 0.0087(5)
N3 0.0124(5) 0.0117(5) 0.0160(5) 0.0004(4) 0.0015(4) 0.0055(4)
C3 0.0217(7) 0.0254(7) 0.0201(6) -0.0025(5) 0.0053(5) 0.0072(6)
N1 0.0140(5) 0.0134(5) 0.0180(5) 0.0010(4) 0.0019(4) 0.0067(4)
C7 0.0147(6) 0.0107(5) 0.0152(5) -0.0002(4) 0.0005(4) 0.0064(5)
C6 0.0185(6) 0.0235(7) 0.0210(6) -0.0012(5) 0.0006(5) 0.0100(5)
C5 0.0154(6) 0.0370(8) 0.0289(7) -0.0077(6) -0.0035(5) 0.0115(6)
C8 0.0140(6) 0.0140(6) 0.0172(6) 0.0030(4) 0.0000(4) 0.0063(5)
C10 0.0173(6) 0.0191(6) 0.0211(6) 0.0015(5) -0.0028(5) 0.0056(5)
C9 0.0192(6) 0.0209(6) 0.0185(6) 0.0060(5) -0.0013(5) 0.0078(5)
C11 0.0170(6) 0.0160(6) 0.0270(7) 0.0038(5) 0.0019(5) 0.0102(5)
N4 0.0133(5) 0.0142(5) 0.0157(5) 0.0010(4) 0.0014(4) 0.0071(4)
C4 0.0139(6) 0.0377(8) 0.0299(7) -0.0078(6) 0.0043(5) 0.0069(6)
C12 0.0101(5) 0.0146(6) 0.0152(5) 0.0015(4) -0.0016(4) 0.0051(5)
C17 0.0121(6) 0.0171(6) 0.0199(6) 0.0016(5) 0.0012(5) 0.0074(5)
C13 0.0156(6) 0.0187(6) 0.0181(6) -0.0004(5) -0.0002(5) 0.0090(5)
C15 0.0160(6) 0.0211(6) 0.0194(6) 0.0075(5) -0.0007(5) 0.0056(5)
C14 0.0179(6) 0.0255(7) 0.0143(6) 0.0010(5) 0.0016(5) 0.0087(5)
C16 0.0147(6) 0.0165(6) 0.0275(7) 0.0047(5) -0.0010(5) 0.0078(5)

loop_
_atom_type_symbol
_atom_type_description
_atom_type_scat_dispersion_real
_atom_type_scat_dispersion_imag
_atom_type_scat_source
C C 0.0033 0.0016 'International Tables Vol C Tables 4.2.6.8 and 6.1.1.4'
H H 0.0000 0.0000 'International Tables Vol C Tables 4.2.6.8 and 6.1.1.4'
N N 0.0061 0.0033 'International Tables Vol C Tables 4.2.6.8 and 6.1.1.4'
Na Na 0.0362 0.0249 'International Tables Vol C Tables 4.2.6.8 and 6.1.1.4'

loop_
_geom_angle_atom_site_label_1
_geom_angle_atom_site_label_2
_geom_angle_atom_site_label_3
_geom_angle
_geom_angle_site_symmetry_1
_geom_angle_site_symmetry_3
N1 Na1 N3 67.12(4) . .
N1 Na1 N4 108.68(4) . 11_557
N3 Na1 N4 118.67(4) . 11_557
N1 Na1 C17 122.57(4) . .
N3 Na1 C17 60.18(4) . .
N4 Na1 C17 79.69(3) 11_557 .
N1 Na1 C6 76.68(4) . 10_667
N3 Na1 C6 83.24(4) . 10_667
N4 Na1 C6 158.00(4) 11_557 10_667
C17 Na1 C6 116.12(4) . 10_667
C6 C1 C2 118.75(11) . .
C6 C1 N1 116.37(11) . .
C2 C1 N1 124.88(11) . .
N1 N2 C7 119.56(10) . .
C3 C2 C1 119.88(12) . .
N4 N3 C7 119.88(10) . .
N4 N3 Na1 123.35(7) . .
C7 N3 Na1 115.67(8) . .
C4 C3 C2 120.95(13) . .
N2 N1 C1 111.97(10) . .
N2 N1 Na1 117.79(7) . .
C1 N1 Na1 129.62(8) . .
N3 C7 N2 119.45(10) . .
N3 C7 C8 124.99(10) . .
N2 C7 C8 115.56(10) . .
C5 C6 C1 120.66(12) . .
C5 C6 Na1 87.22(9) . 10_667
C1 C6 Na1 94.54(8) . 10_667
C4 C5 C6 120.09(13) . .
C7 C8 C9 111.33(10) . .
C7 C8 C11 109.29(10) . .
C9 C8 C11 107.65(10) . .
C7 C8 C10 109.85(10) . .
C9 C8 C10 107.01(10) . .
C11 C8 C10 111.70(10) . .
N3 N4 C12 111.12(9) . .
N3 N4 Na1 144.44(8) . 12_557
C12 N4 Na1 102.80(7) . 12_557
C3 C4 C5 119.66(12) . .
C13 C12 C17 118.98(11) . .
C13 C12 N4 118.65(10) . .
C17 C12 N4 122.17(10) . .
C16 C17 C12 120.45(11) . .
C16 C17 Na1 119.99(8) . .
C12 C17 Na1 88.41(7) . .
C14 C13 C12 120.12(11) . .
C16 C15 C14 119.50(11) . .
C13 C14 C15 120.51(12) . .
C17 C16 C15 120.40(12) . .

loop_
_geom_bond_atom_site_label_1
_geom_bond_atom_site_label_2
_geom_bond_distance
_geom_bond_site_symmetry_2
Na1 N1 2.4006(11) .
Na1 N3 2.4192(11) .
Na1 N4 2.5754(11) 11_557
Na1 C17 3.0080(13) .
Na1 C6 3.0511(14) 10_667
C1 C6 1.3996(18) .
C1 C2 1.4046(17) .
C1 N1 1.4155(15) .
N2 N1 1.3033(14) .
N2 C7 1.3549(15) .
C2 C3 1.3848(18) .
N3 N4 1.3170(14) .
N3 C7 1.3465(15) .
C3 C4 1.385(2) .
C7 C8 1.5293(16) .
C6 C5 1.3878(19) .
C6 Na1 3.0511(14) 10_667
C5 C4 1.387(2) .
C8 C9 1.5361(16) .
C8 C11 1.5374(17) .
C8 C10 1.5417(17) .
N4 C12 1.4157(15) .
N4 Na1 2.5754(11) 12_557
C12 C13 1.3989(17) .
C12 C17 1.3989(17) .
C17 C16 1.3867(17) .
C13 C14 1.3890(18) .
C15 C16 1.3869(19) .
C15 C14 1.3916(19) .
